data_7008366
loop_
_publ_author_name
'Elhaik, Jerome'
'Evans, David J.'
'Kilner, Colin A.'
'Halcrow, Malcolm A.'

_publ_section_title
;
 A structural, magnetic and M\"ossbauer spectroscopic study of an
 unusual angular Jahn-Teller distortion in a series of high-spin
 iron(II) complexes.
;
_journal_issue 9
_journal_name_full 'Dalton transactions (Cambridge, England : 2003)'
_journal_page_first 1693
_journal_page_last 1700
_journal_paper_doi 10.1039/b502175h
_journal_year 2005
_chemical_formula_moiety 'C46 H34 Fe N10, 2[B F4]'
_chemical_formula_sum 'C46 H34 B2 F8 Fe N10'
_chemical_formula_weight 956.30
_chemical_name_systematic
;
Bis[2,6-bis{3-phenylpyrazol-1-yl}pyridine]iron(II) ditetrafluoroborate,
alpha polymorph
;
_space_group_IT_number 14
_symmetry_cell_setting monoclinic
_symmetry_space_group_name_Hall '-P 2yn'
_symmetry_space_group_name_H-M 'P 1 21/n 1'
_atom_sites_solution_hydrogens geom
_atom_sites_solution_primary direct
_atom_sites_solution_secondary difmap
_audit_creation_method SHELXL-97
_cell_angle_alpha 90.00
_cell_angle_beta 99.2805(6)
_cell_angle_gamma 90.00
_cell_formula_units_Z 4
_cell_length_a 7.4920(1)
_cell_length_b 25.9500(4)
_cell_length_c 22.5016(4)
_cell_measurement_reflns_used 49571
_cell_measurement_temperature 150(2)
_cell_measurement_theta_max 26.00
_cell_measurement_theta_min 1.99
_cell_volume 4317.44(12)
_computing_cell_refinement 'DENZO-SMN (Otwinowski & Minor, 1997)'
_computing_data_collection 'COLLECT (Nonius, 1999)'
_computing_data_reduction 'DENZO-SMN (Otwinowski & Minor, 1997)'
_computing_molecular_graphics 'ORTEX (McArdle, 1995)'
_computing_publication_material 'local program'
_computing_structure_refinement 'SHELXL-97 (Sheldrick, 1997)'
_computing_structure_solution 'SHELXS-97 (Sheldrick, 1990)'
_diffrn_ambient_temperature 150(2)
_diffrn_detector_area_resol_mean 9.091
_diffrn_measured_fraction_theta_full 0.998
_diffrn_measured_fraction_theta_max 0.998
_diffrn_measurement_device_type 'Nonius KappaCCD area detector diffractometer'
_diffrn_measurement_method '\w and \f scans'
_diffrn_radiation_monochromator graphite
_diffrn_radiation_source 'fine-focus sealed tube'
_diffrn_radiation_type MoK\a
_diffrn_radiation_wavelength 0.71073
_diffrn_reflns_av_R_equivalents 0.1164
_diffrn_reflns_av_sigmaI/netI 0.0618
_diffrn_reflns_limit_h_max 9
_diffrn_reflns_limit_h_min -9
_diffrn_reflns_limit_k_max 32
_diffrn_reflns_limit_k_min -32
_diffrn_reflns_limit_l_max 27
_diffrn_reflns_limit_l_min -27
_diffrn_reflns_number 49571
_diffrn_reflns_theta_full 26.00
_diffrn_reflns_theta_max 26.00
_diffrn_reflns_theta_min 1.99
_exptl_absorpt_coefficient_mu 0.432
_exptl_absorpt_correction_T_max 0.975
_exptl_absorpt_correction_T_min 0.800
_exptl_absorpt_correction_type multi-scan
_exptl_absorpt_process_details
;
Using multiple and symmetry-related data measurements via the program SORTAV
See R.H. Blessing, Acta Cryst (1995), A51, 33-38
;
_exptl_crystal_colour Yellow
_exptl_crystal_density_diffrn 1.471
_exptl_crystal_density_method 'not measured'
_exptl_crystal_description Needle
_exptl_crystal_F_000 1952
_exptl_crystal_size_max 0.54
_exptl_crystal_size_mid 0.07
_exptl_crystal_size_min 0.06
_refine_diff_density_max 0.740
_refine_diff_density_min -0.605
_refine_diff_density_rms 0.127
_refine_ls_extinction_method none
_refine_ls_goodness_of_fit_ref 1.167
_refine_ls_hydrogen_treatment constr
_refine_ls_matrix_type full
_refine_ls_number_parameters 645
_refine_ls_number_reflns 8465
_refine_ls_number_restraints 40
_refine_ls_restrained_S_all 1.166
_refine_ls_R_factor_all 0.1410
_refine_ls_R_factor_gt 0.1278
_refine_ls_shift/su_max 0.000
_refine_ls_shift/su_mean 0.000
_refine_ls_structure_factor_coef Fsqd
_refine_ls_weighting_details 'calc w=1/[\s^2^(Fo^2^)+(0.0001P)^2^+52.3169P] where P=(Fo^2^+2Fc^2^)/3'
_refine_ls_weighting_scheme calc
_refine_ls_wR_factor_gt 0.2848
_refine_ls_wR_factor_ref 0.2913
_reflns_number_gt 7174
_reflns_number_total 8465
_reflns_threshold_expression >2sigma(I)
_cod_data_source_file b502175h.txt
_cod_data_source_block c:\datasets\leeds\mh44mo~1\mh44mono
_cod_depositor_comments
;
The following automatic conversions were performed:
'_symmetry_cell_setting' value 'Monoclinic' changed to 'monoclinic'
according to '/home/saulius/struct/CIF-dictionaries/cif_core.dic'
dictionary named 'cif_core.dic' version 2.4.1 from 2010-06-29.

Automatic conversion script
Id: cif_fix_enum 1527 2010-12-29 10:47:43Z saulius 
;
_cod_original_cell_volume 4317.43(12)
_cod_original_sg_symbol_H-M 'P 21/n'
_cod_database_code 7008366

loop_
_symmetry_equiv_pos_as_xyz
'x, y, z'
'-x+1/2, y+1/2, -z+1/2'
'-x, -y, -z'
'x-1/2, -y-1/2, z-1/2'

loop_
_atom_site_label
_atom_site_type_symbol
_atom_site_fract_x
_atom_site_fract_y
_atom_site_fract_z
_atom_site_U_iso_or_equiv
_atom_site_adp_type
_atom_site_occupancy
_atom_site_symmetry_multiplicity
_atom_site_calc_flag
_atom_site_refinement_flags
_atom_site_disorder_assembly
_atom_site_disorder_group
Fe1 Fe 0.50253(14) 0.12591(4) 0.24559(4) 0.0261(3) Uani 1 1 d . . .
N2 N 0.5293(8) 0.0442(2) 0.2532(3) 0.0289(13) Uani 1 1 d . . .
C3 C 0.4370(12) 0.0134(3) 0.2114(3) 0.0352(17) Uani 1 1 d . . .
C4 C 0.4483(13) -0.0393(3) 0.2135(4) 0.046(2) Uani 1 1 d . . .
H4 H 0.3801 -0.0605 0.1838 0.055 Uiso 1 1 calc R . .
C5 C 0.5663(14) -0.0599(3) 0.2622(4) 0.053(2) Uani 1 1 d . . .
H5 H 0.5783 -0.0963 0.2654 0.063 Uiso 1 1 calc R . .
C6 C 0.6657(13) -0.0295(3) 0.3057(4) 0.045(2) Uani 1 1 d . . .
H6 H 0.7469 -0.0438 0.3383 0.054 Uiso 1 1 calc R . .
C7 C 0.6394(11) 0.0236(3) 0.2986(3) 0.0340(17) Uani 1 1 d . . .
N8 N 0.3244(9) 0.0411(2) 0.1659(3) 0.0310(13) Uani 1 1 d . . .
N9 N 0.2976(8) 0.0932(2) 0.1749(3) 0.0272(13) Uani 1 1 d . . .
C10 C 0.1970(10) 0.1089(3) 0.1227(3) 0.0306(16) Uani 1 1 d . . .
C11 C 0.1624(11) 0.0679(3) 0.0805(3) 0.0379(19) Uani 1 1 d . . .
H11 H 0.0970 0.0693 0.0407 0.045 Uiso 1 1 calc R . .
C12 C 0.2435(11) 0.0263(3) 0.1099(3) 0.0381(19) Uani 1 1 d . . .
H12 H 0.2439 -0.0076 0.0940 0.046 Uiso 1 1 calc R . .
C13 C 0.1431(10) 0.1635(3) 0.1153(3) 0.0329(16) Uani 1 1 d . . .
C14 C 0.1005(10) 0.1920(3) 0.1641(4) 0.0354(17) Uani 1 1 d . . .
H14 H 0.1038 0.1759 0.2022 0.043 Uiso 1 1 calc R . .
C15 C 0.0539(12) 0.2432(4) 0.1570(4) 0.050(2) Uani 1 1 d . . .
H15 H 0.0245 0.2625 0.1899 0.060 Uiso 1 1 calc R . .
C16 C 0.0505(14) 0.2661(4) 0.1011(5) 0.061(3) Uani 1 1 d . . .
H16 H 0.0216 0.3017 0.0961 0.073 Uiso 1 1 calc R . .
C17 C 0.0878(13) 0.2384(4) 0.0533(5) 0.056(3) Uani 1 1 d . . .
H17 H 0.0830 0.2548 0.0154 0.067 Uiso 1 1 calc R . .
C18 C 0.1333(11) 0.1860(4) 0.0591(4) 0.044(2) Uani 1 1 d . . .
H18 H 0.1567 0.1665 0.0254 0.053 Uiso 1 1 calc R . .
N19 N 0.7303(9) 0.0596(3) 0.3387(3) 0.0364(15) Uani 1 1 d . . .
N20 N 0.7265(9) 0.1103(2) 0.3225(3) 0.0338(14) Uani 1 1 d . . .
C21 C 0.8127(10) 0.1353(3) 0.3705(3) 0.0348(17) Uani 1 1 d . . .
C22 C 0.8687(11) 0.1009(4) 0.4177(4) 0.045(2) Uani 1 1 d . . .
H22 H 0.9317 0.1091 0.4567 0.055 Uiso 1 1 calc R . .
C23 C 0.8148(11) 0.0535(4) 0.3967(3) 0.0413(19) Uani 1 1 d . . .
H23 H 0.8326 0.0220 0.4183 0.050 Uiso 1 1 calc R . .
C24 C 0.8418(11) 0.1917(3) 0.3697(3) 0.0391(19) Uani 1 1 d . . .
C25 C 0.8462(12) 0.2201(4) 0.4231(4) 0.048(2) Uani 1 1 d . . .
H25 H 0.8290 0.2033 0.4593 0.058 Uiso 1 1 calc R . .
C26 C 0.8758(14) 0.2726(4) 0.4225(5) 0.061(3) Uani 1 1 d . . .
H26 H 0.8789 0.2921 0.4584 0.073 Uiso 1 1 calc R . .
C27 C 0.9011(14) 0.2972(4) 0.3693(5) 0.062(3) Uani 1 1 d . . .
H27 H 0.9223 0.3333 0.3694 0.074 Uiso 1 1 calc R . .
C28 C 0.8956(13) 0.2699(4) 0.3171(5) 0.057(3) Uani 1 1 d . . .
H28 H 0.9104 0.2871 0.2810 0.068 Uiso 1 1 calc R . .
C29 C 0.8687(11) 0.2172(3) 0.3171(4) 0.043(2) Uani 1 1 d . . .
H29 H 0.8683 0.1982 0.2810 0.052 Uiso 1 1 calc R . .
N30 N 0.4757(8) 0.2071(2) 0.2441(3) 0.0292(13) Uani 1 1 d . . .
C31 C 0.5241(11) 0.2354(3) 0.1995(4) 0.0367(18) Uani 1 1 d . . .
C32 C 0.5139(13) 0.2886(3) 0.1967(5) 0.050(2) Uani 1 1 d . . .
H32 H 0.5514 0.3075 0.1648 0.060 Uiso 1 1 calc R . .
C33 C 0.4455(15) 0.3127(3) 0.2434(5) 0.058(3) Uani 1 1 d . . .
H33 H 0.4354 0.3492 0.2434 0.070 Uiso 1 1 calc R . .
C34 C 0.3917(13) 0.2849(3) 0.2899(4) 0.048(2) Uani 1 1 d . . .
H34 H 0.3450 0.3014 0.3219 0.057 Uiso 1 1 calc R . .
C35 C 0.4095(11) 0.2321(3) 0.2876(3) 0.0350(17) Uani 1 1 d . . .
N36 N 0.5929(9) 0.2050(3) 0.1561(3) 0.0359(15) Uani 1 1 d . . .
N37 N 0.6301(9) 0.1547(3) 0.1697(3) 0.0354(15) Uani 1 1 d . . .
C38 C 0.6764(10) 0.1349(3) 0.1184(3) 0.0367(18) Uani 1 1 d . . .
C39 C 0.6673(11) 0.1729(4) 0.0738(4) 0.042(2) Uani 1 1 d . . .
H39 H 0.6915 0.1687 0.0339 0.051 Uiso 1 1 calc R . .
C40 C 0.6175(12) 0.2165(4) 0.0986(4) 0.051(2) Uani 1 1 d . . .
H40 H 0.6022 0.2494 0.0798 0.061 Uiso 1 1 calc R . .
C41 C 0.7273(11) 0.0807(4) 0.1176(3) 0.044(2) Uani 1 1 d . . .
C42 C 0.8229(11) 0.0564(4) 0.1690(4) 0.044(2) Uani 1 1 d . . .
H42 H 0.8608 0.0758 0.2046 0.053 Uiso 1 1 calc R . .
C43 C 0.8619(13) 0.0038(4) 0.1677(5) 0.056(2) Uani 1 1 d . . .
H43 H 0.9251 -0.0127 0.2026 0.067 Uiso 1 1 calc R . .
C44 C 0.8072(15) -0.0245(4) 0.1147(5) 0.064(3) Uani 1 1 d . . .
H44 H 0.8334 -0.0602 0.1134 0.076 Uiso 1 1 calc R . .
C45 C 0.7171(13) -0.0005(5) 0.0657(5) 0.063(3) Uani 1 1 d . . .
H45 H 0.6792 -0.0201 0.0302 0.076 Uiso 1 1 calc R . .
C46 C 0.6779(12) 0.0516(4) 0.0654(4) 0.049(2) Uani 1 1 d . . .
H46 H 0.6176 0.0675 0.0297 0.058 Uiso 1 1 calc R . .
N47 N 0.3584(9) 0.1993(2) 0.3308(3) 0.0344(14) Uani 1 1 d . . .
N48 N 0.3475(9) 0.1469(2) 0.3191(3) 0.0304(13) Uani 1 1 d . . .
C49 C 0.3069(10) 0.1256(3) 0.3686(3) 0.0348(17) Uani 1 1 d . . .
C50 C 0.2946(12) 0.1632(4) 0.4132(4) 0.044(2) Uani 1 1 d . . .
H50 H 0.2696 0.1576 0.4528 0.053 Uiso 1 1 calc R . .
C51 C 0.3265(12) 0.2095(4) 0.3875(4) 0.045(2) Uani 1 1 d . . .
H51 H 0.3263 0.2425 0.4058 0.054 Uiso 1 1 calc R . .
C52 C 0.2794(11) 0.0693(3) 0.3732(4) 0.0351(17) Uani 1 1 d . . .
C53 C 0.2000(11) 0.0407(3) 0.3237(4) 0.0415(19) Uani 1 1 d . . .
H53 H 0.1615 0.0575 0.2863 0.050 Uiso 1 1 calc R . .
C54 C 0.1766(13) -0.0120(4) 0.3285(4) 0.052(2) Uani 1 1 d . . .
H54 H 0.1281 -0.0317 0.2940 0.062 Uiso 1 1 calc R . .
C55 C 0.2244(14) -0.0358(4) 0.3836(5) 0.060(3) Uani 1 1 d . . .
H55 H 0.2073 -0.0719 0.3872 0.072 Uiso 1 1 calc R . .
C56 C 0.2982(15) -0.0069(4) 0.4344(5) 0.065(3) Uani 1 1 d . . .
H56 H 0.3289 -0.0232 0.4725 0.078 Uiso 1 1 calc R . .
C57 C 0.3262(12) 0.0457(4) 0.4286(4) 0.046(2) Uani 1 1 d . . .
H57 H 0.3774 0.0654 0.4626 0.055 Uiso 1 1 calc R . .
B58A B 0.2113(15) 0.1224(4) 0.5752(4) 0.035(2) Uani 0.80 1 d PD A 1
F59A F 0.3782(9) 0.1212(3) 0.5537(3) 0.0583(18) Uani 0.80 1 d PD A 1
F60A F 0.1292(14) 0.0759(3) 0.5643(6) 0.052(3) Uani 0.80 1 d PD A 1
F61A F 0.1107(11) 0.1627(2) 0.5443(3) 0.0527(18) Uani 0.80 1 d PD A 1
F62A F 0.2489(11) 0.1343(3) 0.6363(2) 0.0483(17) Uani 0.80 1 d PD A 1
B58B B 0.119(4) 0.1234(11) 0.5732(12) 0.043(14) Uiso 0.20 1 d PD B 2
F59B F 0.227(5) 0.1571(13) 0.5467(14) 0.081(11) Uiso 0.20 1 d PD B 2
F60B F 0.141(7) 0.0741(12) 0.552(2) 0.08(3) Uiso 0.20 1 d PD B 2
F61B F -0.060(4) 0.1382(16) 0.5591(16) 0.115(14) Uiso 0.20 1 d PD B 2
F62B F 0.164(4) 0.1234(12) 0.6351(10) 0.050(9) Uiso 0.20 1 d PD B 2
B63A B 0.317(2) 0.3789(4) 0.4175(5) 0.033(3) Uani 0.74 1 d PD C 1
F64A F 0.341(2) 0.3840(6) 0.3583(4) 0.065(6) Uani 0.74 1 d PD C 1
F65A F 0.3210(18) 0.3273(3) 0.4339(6) 0.056(4) Uani 0.74 1 d PD C 1
F66A F 0.1479(10) 0.4003(2) 0.4229(3) 0.0547(19) Uani 0.74 1 d PD C 1
F67A F 0.4472(12) 0.4046(3) 0.4553(3) 0.062(2) Uani 0.74 1 d PD C 1
B63B B 0.380(3) 0.3743(10) 0.4186(11) 0.046(16) Uiso 0.26 1 d PD D 2
F64B F 0.348(3) 0.3894(15) 0.3589(9) 0.024(8) Uiso 0.26 1 d PD D 2
F65B F 0.303(4) 0.4098(9) 0.4531(11) 0.080(7) Uiso 0.26 1 d PD D 2
F66B F 0.301(4) 0.3262(9) 0.4240(16) 0.037(9) Uiso 0.26 1 d PD D 2
F67B F 0.562(3) 0.3715(12) 0.4389(13) 0.108(10) Uiso 0.26 1 d PD D 2

loop_
_atom_site_aniso_label
_atom_site_aniso_U_11
_atom_site_aniso_U_22
_atom_site_aniso_U_33
_atom_site_aniso_U_23
_atom_site_aniso_U_13
_atom_site_aniso_U_12
Fe1 0.0330(6) 0.0218(5) 0.0229(5) -0.0023(4) 0.0026(4) -0.0010(4)
N2 0.032(3) 0.023(3) 0.029(3) 0.001(2) -0.002(2) 0.002(2)
C3 0.051(5) 0.021(4) 0.034(4) 0.002(3) 0.005(3) -0.002(3)
C4 0.069(6) 0.020(4) 0.047(5) -0.003(3) 0.003(4) -0.007(4)
C5 0.073(7) 0.030(4) 0.053(5) 0.001(4) 0.002(5) 0.007(4)
C6 0.056(5) 0.031(4) 0.045(5) 0.011(4) 0.001(4) 0.005(4)
C7 0.039(4) 0.030(4) 0.032(4) -0.002(3) 0.002(3) 0.005(3)
N8 0.039(3) 0.025(3) 0.028(3) -0.003(2) 0.001(3) -0.008(3)
N9 0.028(3) 0.021(3) 0.032(3) -0.001(2) 0.001(2) -0.004(2)
C10 0.029(4) 0.040(4) 0.022(3) 0.002(3) 0.002(3) -0.003(3)
C11 0.036(4) 0.058(5) 0.017(3) 0.004(3) -0.003(3) -0.012(4)
C12 0.047(5) 0.040(4) 0.026(4) -0.008(3) 0.001(3) -0.017(4)
C13 0.027(4) 0.035(4) 0.035(4) 0.004(3) 0.000(3) 0.000(3)
C14 0.034(4) 0.032(4) 0.038(4) 0.005(3) 0.001(3) 0.008(3)
C15 0.044(5) 0.046(5) 0.058(6) -0.011(4) 0.003(4) 0.015(4)
C16 0.051(6) 0.044(5) 0.086(8) 0.028(5) 0.006(5) 0.011(4)
C17 0.050(6) 0.060(6) 0.057(6) 0.032(5) 0.007(5) 0.008(5)
C18 0.035(4) 0.061(6) 0.034(4) 0.006(4) -0.001(3) -0.001(4)
N19 0.035(3) 0.044(4) 0.028(3) 0.001(3) -0.001(3) 0.004(3)
N20 0.035(3) 0.035(3) 0.030(3) -0.002(3) 0.001(3) -0.001(3)
C21 0.031(4) 0.048(5) 0.024(3) -0.005(3) 0.000(3) 0.002(3)
C22 0.037(5) 0.066(6) 0.032(4) -0.008(4) 0.001(3) -0.001(4)
C23 0.043(5) 0.054(5) 0.024(4) 0.009(4) 0.000(3) 0.004(4)
C24 0.031(4) 0.054(5) 0.031(4) -0.011(4) 0.000(3) -0.008(4)
C25 0.051(5) 0.060(6) 0.033(4) -0.023(4) 0.005(4) -0.004(4)
C26 0.058(6) 0.060(6) 0.061(6) -0.035(5) 0.000(5) -0.008(5)
C27 0.056(6) 0.058(6) 0.068(7) -0.028(5) 0.001(5) -0.014(5)
C28 0.042(5) 0.056(6) 0.071(7) -0.013(5) 0.005(5) -0.017(4)
C29 0.038(4) 0.050(5) 0.041(5) -0.011(4) 0.002(4) -0.009(4)
N30 0.033(3) 0.025(3) 0.028(3) -0.007(2) -0.003(2) -0.005(2)
C31 0.044(5) 0.030(4) 0.035(4) 0.007(3) 0.005(3) -0.006(3)
C32 0.058(6) 0.030(4) 0.062(6) 0.006(4) 0.010(5) -0.014(4)
C33 0.069(7) 0.024(4) 0.077(7) -0.001(4) -0.004(5) -0.009(4)
C34 0.052(5) 0.037(5) 0.052(5) -0.015(4) 0.004(4) 0.000(4)
C35 0.037(4) 0.030(4) 0.035(4) -0.009(3) -0.005(3) -0.006(3)
N36 0.039(4) 0.036(4) 0.032(3) 0.006(3) 0.004(3) -0.010(3)
N37 0.034(3) 0.042(4) 0.031(3) -0.004(3) 0.004(3) -0.002(3)
C38 0.026(4) 0.061(5) 0.023(3) -0.005(3) 0.002(3) -0.006(4)
C39 0.033(4) 0.065(6) 0.028(4) 0.007(4) 0.000(3) -0.001(4)
C40 0.042(5) 0.075(7) 0.034(4) 0.015(4) 0.003(4) -0.009(5)
C41 0.034(4) 0.072(6) 0.027(4) -0.002(4) 0.011(3) -0.004(4)
C42 0.037(4) 0.060(6) 0.035(4) -0.011(4) 0.007(3) 0.001(4)
C43 0.048(5) 0.067(7) 0.053(6) 0.000(5) 0.012(4) 0.012(5)
C44 0.057(6) 0.052(6) 0.087(8) -0.018(6) 0.027(6) 0.004(5)
C45 0.045(5) 0.093(8) 0.050(6) -0.030(6) 0.003(5) -0.002(5)
C46 0.042(5) 0.057(6) 0.047(5) -0.017(4) 0.009(4) 0.005(4)
N47 0.041(4) 0.031(3) 0.031(3) -0.009(3) 0.006(3) 0.002(3)
N48 0.038(3) 0.028(3) 0.025(3) -0.002(2) 0.006(3) 0.005(3)
C49 0.031(4) 0.045(4) 0.028(4) -0.003(3) 0.003(3) 0.003(3)
C50 0.042(5) 0.064(6) 0.025(4) -0.012(4) 0.000(3) 0.006(4)
C51 0.050(5) 0.052(5) 0.035(4) -0.016(4) 0.012(4) 0.007(4)
C52 0.034(4) 0.035(4) 0.037(4) 0.010(3) 0.009(3) 0.000(3)
C53 0.039(4) 0.049(5) 0.036(4) 0.008(4) 0.003(3) -0.002(4)
C54 0.057(6) 0.044(5) 0.055(6) 0.006(4) 0.012(5) -0.013(4)
C55 0.060(6) 0.053(6) 0.067(7) 0.019(5) 0.009(5) -0.010(5)
C56 0.071(7) 0.062(7) 0.061(7) 0.035(5) 0.008(5) 0.001(5)
C57 0.048(5) 0.053(5) 0.036(4) 0.007(4) 0.005(4) 0.003(4)
B58A 0.048(8) 0.027(5) 0.029(5) 0.005(4) 0.002(5) -0.006(5)
F59A 0.067(5) 0.046(4) 0.066(4) -0.015(3) 0.022(4) -0.013(3)
F60A 0.066(6) 0.032(4) 0.054(5) 0.005(3) 0.003(4) -0.006(3)
F61A 0.077(5) 0.039(3) 0.036(3) 0.011(3) -0.009(3) 0.017(3)
F62A 0.074(6) 0.043(4) 0.027(3) 0.001(3) 0.004(3) 0.013(4)
B63A 0.055(10) 0.017(6) 0.028(6) -0.003(4) 0.012(5) 0.000(6)
F64A 0.114(11) 0.041(7) 0.038(5) 0.002(3) 0.009(4) 0.022(5)
F65A 0.083(8) 0.031(4) 0.044(6) 0.007(3) -0.022(5) -0.009(4)
F66A 0.073(5) 0.034(4) 0.062(5) 0.005(3) 0.028(4) 0.012(3)
F67A 0.074(6) 0.060(5) 0.044(4) -0.007(3) -0.011(4) -0.035(4)

loop_
_atom_type_symbol
_atom_type_description
_atom_type_scat_dispersion_real
_atom_type_scat_dispersion_imag
_atom_type_scat_source
C C 0.0033 0.0016 'International Tables Vol C Tables 4.2.6.8 and 6.1.1.4'
H H 0.0000 0.0000 'International Tables Vol C Tables 4.2.6.8 and 6.1.1.4'
N N 0.0061 0.0033 'International Tables Vol C Tables 4.2.6.8 and 6.1.1.4'
Fe Fe 0.3463 0.8444 'International Tables Vol C Tables 4.2.6.8 and 6.1.1.4'
B B 0.0013 0.0007 'International Tables Vol C Tables 4.2.6.8 and 6.1.1.4'
F F 0.0171 0.0103 'International Tables Vol C Tables 4.2.6.8 and 6.1.1.4'

loop_
_geom_angle_atom_site_label_1
_geom_angle_atom_site_label_2
_geom_angle_atom_site_label_3
_geom_angle
_geom_angle_site_symmetry_1
_geom_angle_site_symmetry_3
_geom_angle_publ_flag
N30 Fe1 N2 176.3(2) . . ?
N30 Fe1 N9 108.6(2) . . ?
N2 Fe1 N9 73.7(2) . . ?
N30 Fe1 N37 72.7(2) . . ?
N2 Fe1 N37 110.5(2) . . ?
N9 Fe1 N37 84.9(2) . . ?
N30 Fe1 N48 73.2(2) . . ?
N2 Fe1 N48 103.6(2) . . ?
N9 Fe1 N48 104.1(2) . . ?
N37 Fe1 N48 145.8(2) . . ?
N30 Fe1 N20 104.4(2) . . ?
N2 Fe1 N20 73.2(2) . . ?
N9 Fe1 N20 146.9(2) . . ?
N37 Fe1 N20 107.0(2) . . ?
N48 Fe1 N20 83.5(2) . . ?
C7 N2 C3 119.4(6) . . ?
C7 N2 Fe1 120.3(5) . . ?
C3 N2 Fe1 120.3(5) . . ?
N2 C3 C4 123.3(7) . . ?
N2 C3 N8 112.8(6) . . ?
C4 C3 N8 124.0(7) . . ?
C3 C4 C5 115.9(8) . . ?
C6 C5 C4 122.6(8) . . ?
C5 C6 C7 115.6(8) . . ?
N2 C7 N19 114.1(6) . . ?
N2 C7 C6 123.2(7) . . ?
N19 C7 C6 122.6(7) . . ?
C12 N8 N9 110.9(6) . . ?
C12 N8 C3 130.6(7) . . ?
N9 N8 C3 118.3(6) . . ?
C10 N9 N8 103.9(6) . . ?
C10 N9 Fe1 137.7(5) . . ?
N8 N9 Fe1 112.4(4) . . ?
N9 C10 C11 111.8(7) . . ?
N9 C10 C13 119.4(6) . . ?
C11 C10 C13 128.8(7) . . ?
C12 C11 C10 104.5(6) . . ?
C11 C12 N8 108.9(7) . . ?
C18 C13 C14 120.5(8) . . ?
C18 C13 C10 118.7(7) . . ?
C14 C13 C10 120.8(7) . . ?
C15 C14 C13 120.3(8) . . ?
C14 C15 C16 119.1(9) . . ?
C17 C16 C15 120.9(9) . . ?
C16 C17 C18 121.2(9) . . ?
C13 C18 C17 117.9(9) . . ?
C23 N19 N20 110.7(7) . . ?
C23 N19 C7 130.0(7) . . ?
N20 N19 C7 119.0(6) . . ?
C21 N20 N19 105.4(6) . . ?
C21 N20 Fe1 137.9(5) . . ?
N19 N20 Fe1 111.1(4) . . ?
N20 C21 C22 110.6(7) . . ?
N20 C21 C24 121.5(7) . . ?
C22 C21 C24 127.8(7) . . ?
C23 C22 C21 106.1(7) . . ?
C22 C23 N19 107.1(8) . . ?
C29 C24 C25 119.3(8) . . ?
C29 C24 C21 121.3(7) . . ?
C25 C24 C21 119.4(8) . . ?
C26 C25 C24 119.4(9) . . ?
C25 C26 C27 120.3(9) . . ?
C28 C27 C26 120.6(10) . . ?
C27 C28 C29 119.9(11) . . ?
C28 C29 C24 120.5(9) . . ?
C35 N30 C31 117.4(7) . . ?
C35 N30 Fe1 121.1(5) . . ?
C31 N30 Fe1 121.5(5) . . ?
N30 C31 C32 124.2(8) . . ?
N30 C31 N36 112.6(7) . . ?
C32 C31 N36 123.2(8) . . ?
C31 C32 C33 116.1(8) . . ?
C34 C33 C32 121.7(8) . . ?
C35 C34 C33 116.6(9) . . ?
N30 C35 C34 124.0(8) . . ?
N30 C35 N47 113.1(6) . . ?
C34 C35 N47 122.9(8) . . ?
N37 N36 C40 111.7(7) . . ?
N37 N36 C31 117.5(6) . . ?
C40 N36 C31 130.6(8) . . ?
C38 N37 N36 104.0(6) . . ?
C38 N37 Fe1 136.7(6) . . ?
N36 N37 Fe1 113.6(5) . . ?
N37 C38 C39 110.6(8) . . ?
N37 C38 C41 118.6(7) . . ?
C39 C38 C41 130.7(7) . . ?
C40 C39 C38 106.3(8) . . ?
C39 C40 N36 107.4(8) . . ?
C46 C41 C42 118.7(9) . . ?
C46 C41 C38 119.9(8) . . ?
C42 C41 C38 121.4(8) . . ?
C43 C42 C41 120.1(8) . . ?
C42 C43 C44 119.6(10) . . ?
C45 C44 C43 119.5(10) . . ?
C44 C45 C46 122.2(9) . . ?
C45 C46 C41 119.8(9) . . ?
C51 N47 N48 110.9(7) . . ?
C51 N47 C35 130.2(7) . . ?
N48 N47 C35 118.8(6) . . ?
C49 N48 N47 105.3(6) . . ?
C49 N48 Fe1 137.7(5) . . ?
N47 N48 Fe1 111.0(4) . . ?
N48 C49 C50 111.1(8) . . ?
N48 C49 C52 121.6(7) . . ?
C50 C49 C52 127.2(7) . . ?
C51 C50 C49 105.6(7) . . ?
N47 C51 C50 107.1(7) . . ?
C57 C52 C53 120.0(8) . . ?
C57 C52 C49 118.9(8) . . ?
C53 C52 C49 121.0(7) . . ?
C54 C53 C52 120.5(8) . . ?
C55 C54 C53 119.5(9) . . ?
C54 C55 C56 120.3(9) . . ?
C57 C56 C55 119.6(9) . . ?
C52 C57 C56 120.0(9) . . ?
F60A B58A F62A 112.9(9) . . ?
F60A B58A F61A 112.4(9) . . ?
F62A B58A F61A 109.2(8) . . ?
F60A B58A F59A 108.6(9) . . ?
F62A B58A F59A 107.1(8) . . ?
F61A B58A F59A 106.4(8) . . ?
F62B B58B F61B 107.7(17) . . ?
F62B B58B F60B 109.4(17) . . ?
F61B B58B F60B 109.9(18) . . ?
F62B B58B F59B 111.6(17) . . ?
F61B B58B F59B 109.6(17) . . ?
F60B B58B F59B 108.6(17) . . ?
F67A B63A F64A 111.4(11) . . ?
F67A B63A F65A 109.0(10) . . ?
F64A B63A F65A 110.5(10) . . ?
F67A B63A F66A 108.4(9) . . ?
F64A B63A F66A 107.7(11) . . ?
F65A B63A F66A 109.7(10) . . ?
F67B B63B F64B 110.0(17) . . ?
F67B B63B F65B 109.2(17) . . ?
F64B B63B F65B 109.4(17) . . ?
F67B B63B F66B 109.7(17) . . ?
F64B B63B F66B 109.3(17) . . ?
F65B B63B F66B 109.2(17) . . ?

loop_
_geom_bond_atom_site_label_1
_geom_bond_atom_site_label_2
_geom_bond_distance
_geom_bond_site_symmetry_2
_geom_bond_publ_flag
Fe1 N30 2.117(6) . ?
Fe1 N2 2.134(6) . ?
Fe1 N9 2.195(6) . ?
Fe1 N37 2.217(7) . ?
Fe1 N48 2.235(6) . ?
Fe1 N20 2.245(6) . ?
N2 C7 1.317(9) . ?
N2 C3 1.338(9) . ?
C3 C4 1.371(10) . ?
C3 N8 1.413(10) . ?
C4 C5 1.398(13) . ?
C5 C6 1.377(13) . ?
C6 C7 1.399(11) . ?
C7 N19 1.398(10) . ?
N8 C12 1.364(9) . ?
N8 N9 1.387(8) . ?
N9 C10 1.352(9) . ?
C10 C11 1.421(11) . ?
C10 C13 1.475(11) . ?
C11 C12 1.357(12) . ?
C13 C18 1.385(11) . ?
C13 C14 1.402(11) . ?
C14 C15 1.375(11) . ?
C15 C16 1.389(14) . ?
C16 C17 1.358(15) . ?
C17 C18 1.404(13) . ?
N19 C23 1.365(9) . ?
N19 N20 1.365(9) . ?
N20 C21 1.334(9) . ?
C21 C22 1.398(12) . ?
C21 C24 1.481(12) . ?
C22 C23 1.356(13) . ?
C24 C29 1.399(12) . ?
C24 C25 1.406(11) . ?
C25 C26 1.381(14) . ?
C26 C27 1.397(16) . ?
C27 C28 1.367(14) . ?
C28 C29 1.382(13) . ?
N30 C35 1.336(10) . ?
N30 C31 1.339(10) . ?
C31 C32 1.383(11) . ?
C31 N36 1.417(11) . ?
C32 C33 1.390(14) . ?
C33 C34 1.383(14) . ?
C34 C35 1.380(11) . ?
C35 N47 1.392(10) . ?
N36 N37 1.360(9) . ?
N36 C40 1.367(10) . ?
N37 C38 1.360(10) . ?
C38 C39 1.402(12) . ?
C38 C41 1.458(13) . ?
C39 C40 1.342(14) . ?
C41 C46 1.394(12) . ?
C41 C42 1.408(12) . ?
C42 C43 1.396(13) . ?
C43 C44 1.404(14) . ?
C44 C45 1.348(16) . ?
C45 C46 1.385(15) . ?
N47 C51 1.361(10) . ?
N47 N48 1.386(8) . ?
N48 C49 1.322(10) . ?
C49 C50 1.415(11) . ?
C49 C52 1.483(11) . ?
C50 C51 1.370(13) . ?
C52 C57 1.380(11) . ?
C52 C53 1.389(12) . ?
C53 C54 1.386(12) . ?
C54 C55 1.380(13) . ?
C55 C56 1.403(15) . ?
C56 C57 1.390(14) . ?
B58A F60A 1.358(11) . ?
B58A F62A 1.393(10) . ?
B58A F61A 1.405(10) . ?
B58A F59A 1.412(12) . ?
B58B F62B 1.379(18) . ?
B58B F61B 1.382(18) . ?
B58B F60B 1.387(18) . ?
B58B F59B 1.388(18) . ?
B63A F67A 1.359(12) . ?
B63A F64A 1.378(12) . ?
B63A F65A 1.388(11) . ?
B63A F66A 1.410(14) . ?
B63B F67B 1.373(18) . ?
B63B F64B 1.384(18) . ?
B63B F65B 1.387(18) . ?
B63B F66B 1.393(18) . ?
